data_2232558
loop_
_publ_author_name
'Vasudhevan, S.'
'Karunakaran, R. Joel'

_publ_section_title
;
 5-Methyl-12-phenylsulfonyl-12<i>H</i>-naphtho[1,2-<i>b</i>]carbazole
;
_journal_coeditor_code BH2396
_journal_issue 12
_journal_name_full 'Acta Crystallographica Section E'
_journal_page_first o3480
_journal_paper_doi 10.1107/S160053681104949X
_journal_volume 67
_journal_year 2011
_chemical_formula_iupac 'C27 H19 N O2 S'
_chemical_formula_moiety 'C27 H19 N O2 S'
_chemical_formula_sum 'C27 H19 N O2 S'
_chemical_formula_weight 421.49
_chemical_name_systematic
;
5-Methyl-12-phenylsulfonyl-12<i>H</i>-naphtho[1,2-<i>b</i>]carbazole
;
_space_group_IT_number 2
_symmetry_cell_setting triclinic
_symmetry_space_group_name_Hall '-P 1'
_symmetry_space_group_name_H-M 'P -1'
_atom_sites_solution_hydrogens geom
_atom_sites_solution_primary direct
_atom_sites_solution_secondary difmap
_audit_creation_method SHELXL97
_cell_angle_alpha 115.5920(10)
_cell_angle_beta 93.324(2)
_cell_angle_gamma 105.206(2)
_cell_formula_units_Z 2
_cell_length_a 9.4527(3)
_cell_length_b 10.7457(3)
_cell_length_c 11.5791(3)
_cell_measurement_reflns_used 6046
_cell_measurement_temperature 295(2)
_cell_measurement_theta_max 29.0
_cell_measurement_theta_min 2.21
_cell_volume 1003.61(5)
_computing_cell_refinement 'SAINT (Bruker, 2004)'
_computing_data_collection 'APEX2 (Bruker, 2004)'
_computing_data_reduction 'SAINT (Bruker, 2004)'
_computing_molecular_graphics 'PLATON (Spek, 2009)'
_computing_publication_material 'SHELXL97 (Sheldrick, 2008)'
_computing_structure_refinement 'SHELXL97 (Sheldrick, 2008)'
_computing_structure_solution 'SHELXS97 (Sheldrick, 2008)'
_diffrn_ambient_temperature 295(2)
_diffrn_detector_area_resol_mean 0
_diffrn_measured_fraction_theta_full 0.996
_diffrn_measured_fraction_theta_max 0.996
_diffrn_measurement_device_type 'Bruker Kappa APEXII CCD'
_diffrn_measurement_method '\w and \f'
_diffrn_radiation_monochromator graphite
_diffrn_radiation_source 'fine-focus sealed tube'
_diffrn_radiation_type MoK\a
_diffrn_radiation_wavelength 0.71073
_diffrn_reflns_av_R_equivalents 0.0271
_diffrn_reflns_av_sigmaI/netI 0.0212
_diffrn_reflns_limit_h_max 12
_diffrn_reflns_limit_h_min -12
_diffrn_reflns_limit_k_max 14
_diffrn_reflns_limit_k_min -14
_diffrn_reflns_limit_l_max 15
_diffrn_reflns_limit_l_min -15
_diffrn_reflns_number 23737
_diffrn_reflns_theta_full 29.10
_diffrn_reflns_theta_max 29.10
_diffrn_reflns_theta_min 2.19
_diffrn_standards_interval_count 0
_diffrn_standards_interval_time 0
_exptl_absorpt_coefficient_mu 0.187
_exptl_absorpt_correction_T_max 0.9635
_exptl_absorpt_correction_T_min 0.9460
_exptl_absorpt_correction_type multi-scan
_exptl_absorpt_process_details '(SADABS; Sheldrick, 1996)'
_exptl_crystal_colour colourless
_exptl_crystal_density_diffrn 1.395
_exptl_crystal_density_method 'not measured'
_exptl_crystal_description prism
_exptl_crystal_F_000 440
_exptl_crystal_size_max 0.30
_exptl_crystal_size_mid 0.25
_exptl_crystal_size_min 0.20
_refine_diff_density_max 0.380
_refine_diff_density_min -0.286
_refine_ls_extinction_method none
_refine_ls_goodness_of_fit_ref 1.052
_refine_ls_hydrogen_treatment constr
_refine_ls_matrix_type full
_refine_ls_number_parameters 281
_refine_ls_number_reflns 5360
_refine_ls_number_restraints 0
_refine_ls_restrained_S_all 1.052
_refine_ls_R_factor_all 0.0489
_refine_ls_R_factor_gt 0.0394
_refine_ls_shift/su_max 0.000
_refine_ls_shift/su_mean 0.000
_refine_ls_structure_factor_coef Fsqd
_refine_ls_weighting_details 'calc w=1/[\s^2^(Fo^2^)+(0.0679P)^2^+0.1767P] where P=(Fo^2^+2Fc^2^)/3'
_refine_ls_weighting_scheme calc
_refine_ls_wR_factor_gt 0.1104
_refine_ls_wR_factor_ref 0.1201
_reflns_number_gt 4477
_reflns_number_total 5360
_reflns_threshold_expression I>2\s(I)
_cod_data_source_file bh2396.cif
_cod_data_source_block I
_cod_database_code 2232558
_cod_database_fobs_code 2232558

loop_
_symmetry_equiv_pos_as_xyz
'x, y, z'
'-x, -y, -z'

loop_
_atom_site_type_symbol
_atom_site_label
_atom_site_fract_x
_atom_site_fract_y
_atom_site_fract_z
_atom_site_U_iso_or_equiv
_atom_site_adp_type
_atom_site_calc_flag
_atom_site_refinement_flags
_atom_site_occupancy
_atom_site_symmetry_multiplicity
C C1 0.18888(14) 0.24807(14) 0.29115(12) 0.0353(3) Uani d . 1 1
C C2 0.09995(18) 0.17091(17) 0.16743(14) 0.0485(3) Uani d . 1 1
H H2 0.1056 0.0812 0.1079 0.058 Uiso calc R 1 1
C C3 0.0023(2) 0.2323(2) 0.13579(16) 0.0581(4) Uani d . 1 1
H H3 -0.0599 0.1819 0.0538 0.070 Uiso calc R 1 1
C C4 -0.0052(2) 0.3660(2) 0.22221(17) 0.0591(4) Uani d . 1 1
H H4 -0.0720 0.4043 0.1979 0.071 Uiso calc R 1 1
C C5 0.08503(18) 0.44334(17) 0.34419(16) 0.0502(4) Uani d . 1 1
H H5 0.0808 0.5344 0.4020 0.060 Uiso calc R 1 1
C C6 0.18221(15) 0.38411(14) 0.37986(13) 0.0362(3) Uani d . 1 1
C C7 0.28394(14) 0.43405(13) 0.50043(12) 0.0338(3) Uani d . 1 1
C C8 0.35218(13) 0.32723(12) 0.48302(11) 0.0316(2) Uani d . 1 1
C C9 0.45294(14) 0.34082(13) 0.58145(12) 0.0346(3) Uani d . 1 1
H H9 0.4977 0.2694 0.5675 0.042 Uiso calc R 1 1
C C10 0.48713(14) 0.46487(13) 0.70383(12) 0.0331(3) Uani d . 1 1
C C11 0.42165(15) 0.57442(13) 0.72159(12) 0.0363(3) Uani d . 1 1
C C12 0.32029(15) 0.55734(14) 0.61848(13) 0.0389(3) Uani d . 1 1
H H12 0.2776 0.6296 0.6300 0.047 Uiso calc R 1 1
C C13 0.46254(17) 0.70407(14) 0.84397(14) 0.0444(3) Uani d . 1 1
H H13 0.4194 0.7756 0.8538 0.053 Uiso calc R 1 1
C C14 0.56095(17) 0.72673(15) 0.94549(13) 0.0447(3) Uani d . 1 1
C C15 0.62605(16) 0.61556(14) 0.93291(12) 0.0404(3) Uani d . 1 1
C C16 0.59082(15) 0.48544(13) 0.81357(12) 0.0367(3) Uani d . 1 1
C C17 0.65618(19) 0.38032(16) 0.80598(14) 0.0493(4) Uani d . 1 1
H H17 0.6333 0.2943 0.7283 0.059 Uiso calc R 1 1
C C18 0.7536(2) 0.40075(19) 0.91058(16) 0.0605(4) Uani d . 1 1
H H18 0.7960 0.3294 0.9032 0.073 Uiso calc R 1 1
C C19 0.7880(2) 0.52832(19) 1.02674(16) 0.0625(5) Uani d . 1 1
H H19 0.8538 0.5427 1.0976 0.075 Uiso calc R 1 1
C C20 0.7258(2) 0.63266(17) 1.03758(14) 0.0535(4) Uani d . 1 1
H H20 0.7499 0.7176 1.1164 0.064 Uiso calc R 1 1
C C21 0.6035(2) 0.86763(18) 1.07059(16) 0.0640(5) Uani d . 1 1
H H21A 0.5506 0.9292 1.0621 0.096 Uiso calc R 1 1
H H21B 0.7091 0.9158 1.0881 0.096 Uiso calc R 1 1
H H21C 0.5777 0.8477 1.1412 0.096 Uiso calc R 1 1
C C22 0.21436(14) -0.03734(13) 0.37019(12) 0.0345(3) Uani d . 1 1
C C23 0.27678(16) -0.03293(15) 0.48342(14) 0.0416(3) Uani d . 1 1
H H23 0.3771 0.0189 0.5212 0.050 Uiso calc R 1 1
C C24 0.18862(19) -0.10623(18) 0.53972(16) 0.0515(4) Uani d . 1 1
H H24 0.2293 -0.1045 0.6157 0.062 Uiso calc R 1 1
C C25 0.04021(19) -0.18190(17) 0.48296(17) 0.0540(4) Uani d . 1 1
H H25 -0.0191 -0.2308 0.5214 0.065 Uiso calc R 1 1
C C26 -0.02169(18) -0.18632(17) 0.37012(17) 0.0535(4) Uani d . 1 1
H H26 -0.1222 -0.2380 0.3329 0.064 Uiso calc R 1 1
C C27 0.06510(16) -0.11417(15) 0.31198(14) 0.0449(3) Uani d . 1 1
H H27 0.0243 -0.1170 0.2355 0.054 Uiso calc R 1 1
N N1 0.29778(12) 0.21380(11) 0.35213(10) 0.0351(2) Uani d . 1 1
O O1 0.26995(12) -0.02036(11) 0.16013(9) 0.0458(2) Uani d . 1 1
O O2 0.47830(10) 0.08335(10) 0.34758(9) 0.0414(2) Uani d . 1 1
S S1 0.32587(3) 0.05452(3) 0.29722(3) 0.03372(10) Uani d . 1 1

loop_
_atom_site_aniso_label
_atom_site_aniso_U_11
_atom_site_aniso_U_22
_atom_site_aniso_U_33
_atom_site_aniso_U_12
_atom_site_aniso_U_13
_atom_site_aniso_U_23
C1 0.0346(6) 0.0376(6) 0.0340(6) 0.0090(5) 0.0029(5) 0.0189(5)
C2 0.0535(9) 0.0477(8) 0.0375(7) 0.0172(7) -0.0048(6) 0.0147(6)
C3 0.0605(10) 0.0640(10) 0.0474(8) 0.0204(8) -0.0091(7) 0.0258(8)
C4 0.0613(10) 0.0668(10) 0.0589(10) 0.0291(8) -0.0019(8) 0.0345(8)
C5 0.0558(9) 0.0471(8) 0.0532(9) 0.0225(7) 0.0039(7) 0.0254(7)
C6 0.0364(6) 0.0360(6) 0.0380(6) 0.0095(5) 0.0049(5) 0.0201(5)
C7 0.0328(6) 0.0319(6) 0.0362(6) 0.0075(5) 0.0052(5) 0.0173(5)
C8 0.0317(6) 0.0284(5) 0.0292(5) 0.0056(4) 0.0040(4) 0.0111(4)
C9 0.0365(6) 0.0309(6) 0.0312(6) 0.0100(5) 0.0020(5) 0.0107(5)
C10 0.0344(6) 0.0300(5) 0.0302(6) 0.0063(5) 0.0048(4) 0.0121(5)
C11 0.0382(7) 0.0309(6) 0.0338(6) 0.0081(5) 0.0064(5) 0.0116(5)
C12 0.0419(7) 0.0319(6) 0.0419(7) 0.0142(5) 0.0064(5) 0.0151(5)
C13 0.0519(8) 0.0327(6) 0.0407(7) 0.0150(6) 0.0076(6) 0.0096(5)
C14 0.0512(8) 0.0364(6) 0.0337(6) 0.0094(6) 0.0062(6) 0.0079(5)
C15 0.0456(7) 0.0355(6) 0.0307(6) 0.0058(5) 0.0041(5) 0.0116(5)
C16 0.0397(7) 0.0335(6) 0.0306(6) 0.0067(5) 0.0031(5) 0.0125(5)
C17 0.0613(9) 0.0408(7) 0.0372(7) 0.0178(7) -0.0031(6) 0.0113(6)
C18 0.0766(12) 0.0516(9) 0.0485(9) 0.0251(8) -0.0101(8) 0.0191(7)
C19 0.0790(12) 0.0561(9) 0.0422(8) 0.0184(8) -0.0139(8) 0.0187(7)
C20 0.0673(10) 0.0451(8) 0.0328(7) 0.0099(7) -0.0054(6) 0.0111(6)
C21 0.0805(12) 0.0458(8) 0.0424(8) 0.0222(8) -0.0008(8) 0.0005(7)
C22 0.0339(6) 0.0299(5) 0.0355(6) 0.0112(5) 0.0042(5) 0.0114(5)
C23 0.0374(7) 0.0442(7) 0.0436(7) 0.0138(6) 0.0035(5) 0.0208(6)
C24 0.0567(9) 0.0550(8) 0.0525(9) 0.0209(7) 0.0130(7) 0.0315(7)
C25 0.0565(9) 0.0440(8) 0.0647(10) 0.0143(7) 0.0239(8) 0.0276(7)
C26 0.0391(8) 0.0444(8) 0.0594(9) 0.0033(6) 0.0065(7) 0.0150(7)
C27 0.0390(7) 0.0409(7) 0.0434(7) 0.0080(6) -0.0013(6) 0.0134(6)
N1 0.0378(6) 0.0323(5) 0.0290(5) 0.0108(4) -0.0012(4) 0.0101(4)
O1 0.0552(6) 0.0442(5) 0.0280(5) 0.0177(4) 0.0019(4) 0.0078(4)
O2 0.0335(5) 0.0459(5) 0.0406(5) 0.0156(4) 0.0065(4) 0.0150(4)
S1 0.03463(17) 0.03321(16) 0.02764(16) 0.01181(12) 0.00277(11) 0.00900(12)

loop_
_atom_type_symbol
_atom_type_description
_atom_type_scat_dispersion_real
_atom_type_scat_dispersion_imag
_atom_type_scat_source
C C 0.0033 0.0016 'International Tables Vol C Tables 4.2.6.8 and 6.1.1.4'
H H 0.0000 0.0000 'International Tables Vol C Tables 4.2.6.8 and 6.1.1.4'
N N 0.0061 0.0033 'International Tables Vol C Tables 4.2.6.8 and 6.1.1.4'
O O 0.0106 0.0060 'International Tables Vol C Tables 4.2.6.8 and 6.1.1.4'
S S 0.1246 0.1234 'International Tables Vol C Tables 4.2.6.8 and 6.1.1.4'

loop_
_geom_angle_atom_site_label_1
_geom_angle_atom_site_label_2
_geom_angle_atom_site_label_3
_geom_angle
C2 C1 C6 121.28(12)
C2 C1 N1 130.60(12)
C6 C1 N1 108.12(11)
C3 C2 C1 117.42(14)
C3 C2 H2 121.3
C1 C2 H2 121.3
C4 C3 C2 121.79(15)
C4 C3 H3 119.1
C2 C3 H3 119.1
C5 C4 C3 120.61(15)
C5 C4 H4 119.7
C3 C4 H4 119.7
C4 C5 C6 119.13(15)
C4 C5 H5 120.4
C6 C5 H5 120.4
C5 C6 C1 119.74(13)
C5 C6 C7 132.16(13)
C1 C6 C7 108.06(11)
C12 C7 C8 119.46(11)
C12 C7 C6 132.79(12)
C8 C7 C6 107.75(11)
C9 C8 C7 122.08(11)
C9 C8 N1 129.99(11)
C7 C8 N1 107.94(10)
C8 C9 C10 118.68(12)
C8 C9 H9 120.7
C10 C9 H9 120.7
C9 C10 C11 119.69(11)
C9 C10 C16 121.78(12)
C11 C10 C16 118.52(11)
C12 C11 C10 119.97(12)
C12 C11 C13 120.35(12)
C10 C11 C13 119.66(12)
C7 C12 C11 120.07(12)
C7 C12 H12 120.0
C11 C12 H12 120.0
C14 C13 C11 122.69(14)
C14 C13 H13 118.7
C11 C13 H13 118.7
C13 C14 C15 119.35(12)
C13 C14 C21 120.28(14)
C15 C14 C21 120.37(14)
C20 C15 C16 118.27(14)
C20 C15 C14 121.30(13)
C16 C15 C14 120.43(12)
C17 C16 C15 118.46(12)
C17 C16 C10 122.26(12)
C15 C16 C10 119.28(12)
C18 C17 C16 121.74(14)
C18 C17 H17 119.1
C16 C17 H17 119.1
C17 C18 C19 119.51(16)
C17 C18 H18 120.2
C19 C18 H18 120.2
C20 C19 C18 120.24(15)
C20 C19 H19 119.9
C18 C19 H19 119.9
C19 C20 C15 121.79(14)
C19 C20 H20 119.1
C15 C20 H20 119.1
C14 C21 H21A 109.5
C14 C21 H21B 109.5
H21A C21 H21B 109.5
C14 C21 H21C 109.5
H21A C21 H21C 109.5
H21B C21 H21C 109.5
C23 C22 C27 121.37(13)
C23 C22 S1 119.60(10)
C27 C22 S1 119.03(10)
C24 C23 C22 119.25(13)
C24 C23 H23 120.4
C22 C23 H23 120.4
C25 C24 C23 119.69(15)
C25 C24 H24 120.2
C23 C24 H24 120.2
C24 C25 C26 120.97(15)
C24 C25 H25 119.5
C26 C25 H25 119.5
C25 C26 C27 120.14(14)
C25 C26 H26 119.9
C27 C26 H26 119.9
C26 C27 C22 118.58(14)
C26 C27 H27 120.7
C22 C27 H27 120.7
C8 N1 C1 108.03(10)
C8 N1 S1 124.03(8)
C1 N1 S1 126.23(8)
O1 S1 O2 120.40(6)
O1 S1 N1 106.72(6)
O2 S1 N1 106.51(6)
O1 S1 C22 108.78(6)
O2 S1 C22 108.04(6)
N1 S1 C22 105.42(6)

loop_
_geom_bond_atom_site_label_1
_geom_bond_atom_site_label_2
_geom_bond_distance
C1 C2 1.3838(18)
C1 C6 1.3981(18)
C1 N1 1.4258(16)
C2 C3 1.382(2)
C2 H2 0.9300
C3 C4 1.374(3)
C3 H3 0.9300
C4 C5 1.374(2)
C4 H4 0.9300
C5 C6 1.3818(19)
C5 H5 0.9300
C6 C7 1.4451(17)
C7 C12 1.3725(17)
C7 C8 1.4063(17)
C8 C9 1.3729(16)
C8 N1 1.4255(14)
C9 C10 1.4065(16)
C9 H9 0.9300
C10 C11 1.4139(18)
C10 C16 1.4572(17)
C11 C12 1.4010(18)
C11 C13 1.4307(18)
C12 H12 0.9300
C13 C14 1.347(2)
C13 H13 0.9300
C14 C15 1.440(2)
C14 C21 1.5069(19)
C15 C20 1.406(2)
C15 C16 1.4172(17)
C16 C17 1.397(2)
C17 C18 1.378(2)
C17 H17 0.9300
C18 C19 1.384(2)
C18 H18 0.9300
C19 C20 1.361(2)
C19 H19 0.9300
C20 H20 0.9300
C21 H21A 0.9600
C21 H21B 0.9600
C21 H21C 0.9600
C22 C23 1.3825(18)
C22 C27 1.3872(18)
C22 S1 1.7542(13)
C23 C24 1.379(2)
C23 H23 0.9300
C24 C25 1.376(2)
C24 H24 0.9300
C25 C26 1.377(2)
C25 H25 0.9300
C26 C27 1.382(2)
C26 H26 0.9300
C27 H27 0.9300
N1 S1 1.6499(11)
O1 S1 1.4223(9)
O2 S1 1.4228(10)

loop_
_geom_hbond_atom_site_label_D
_geom_hbond_atom_site_label_H
_geom_hbond_atom_site_label_A
_geom_hbond_site_symmetry_A
_geom_hbond_distance_DH
_geom_hbond_distance_HA
_geom_hbond_distance_DA
_geom_hbond_angle_DHA
_geom_hbond_publ_flag
C2 H2 O1 . 0.93 2.31 2.9003(18) 121.3 yes
C9 H9 O2 . 0.93 2.42 2.9994(15) 120.1 yes
C23 H23 O2 . 0.93 2.55 2.9088(18) 103.2 no
C25 H25 Cg1 2_556 0.93 2.61 3.4770(2) 156.0 yes

loop_
_geom_torsion_atom_site_label_1
_geom_torsion_atom_site_label_2
_geom_torsion_atom_site_label_3
_geom_torsion_atom_site_label_4
_geom_torsion
C6 C1 C2 C3 -1.1(2)
N1 C1 C2 C3 179.49(15)
C1 C2 C3 C4 1.1(3)
C2 C3 C4 C5 -0.1(3)
C3 C4 C5 C6 -1.0(3)
C4 C5 C6 C1 0.9(2)
C4 C5 C6 C7 -176.62(15)
C2 C1 C6 C5 0.1(2)
N1 C1 C6 C5 179.63(13)
C2 C1 C6 C7 178.23(13)
N1 C1 C6 C7 -2.27(14)
C5 C6 C7 C12 -1.4(3)
C1 C6 C7 C12 -179.23(14)
C5 C6 C7 C8 178.09(15)
C1 C6 C7 C8 0.31(14)
C12 C7 C8 C9 1.12(19)
C6 C7 C8 C9 -178.49(11)
C12 C7 C8 N1 -178.62(11)
C6 C7 C8 N1 1.77(13)
C7 C8 C9 C10 0.81(19)
N1 C8 C9 C10 -179.52(12)
C8 C9 C10 C11 -2.16(18)
C8 C9 C10 C16 178.83(11)
C9 C10 C11 C12 1.62(19)
C16 C10 C11 C12 -179.33(12)
C9 C10 C11 C13 -176.69(12)
C16 C10 C11 C13 2.35(19)
C8 C7 C12 C11 -1.66(19)
C6 C7 C12 C11 177.83(13)
C10 C11 C12 C7 0.3(2)
C13 C11 C12 C7 178.62(12)
C12 C11 C13 C14 -179.06(14)
C10 C11 C13 C14 -0.7(2)
C11 C13 C14 C15 -1.5(2)
C11 C13 C14 C21 178.00(14)
C13 C14 C15 C20 -178.06(15)
C21 C14 C15 C20 2.5(2)
C13 C14 C15 C16 2.0(2)
C21 C14 C15 C16 -177.44(14)
C20 C15 C16 C17 0.3(2)
C14 C15 C16 C17 -179.76(14)
C20 C15 C16 C10 179.69(13)
C14 C15 C16 C10 -0.39(19)
C9 C10 C16 C17 -3.4(2)
C11 C10 C16 C17 177.57(13)
C9 C10 C16 C15 177.25(12)
C11 C10 C16 C15 -1.77(18)
C15 C16 C17 C18 -0.4(2)
C10 C16 C17 C18 -179.74(15)
C16 C17 C18 C19 0.2(3)
C17 C18 C19 C20 0.1(3)
C18 C19 C20 C15 -0.2(3)
C16 C15 C20 C19 -0.1(2)
C14 C15 C20 C19 -179.97(16)
C27 C22 C23 C24 -0.1(2)
S1 C22 C23 C24 -179.57(11)
C22 C23 C24 C25 -0.3(2)
C23 C24 C25 C26 0.4(2)
C24 C25 C26 C27 0.0(3)
C25 C26 C27 C22 -0.4(2)
C23 C22 C27 C26 0.5(2)
S1 C22 C27 C26 179.90(11)
C9 C8 N1 C1 177.12(12)
C7 C8 N1 C1 -3.17(13)
C9 C8 N1 S1 11.21(19)
C7 C8 N1 S1 -169.08(9)
C2 C1 N1 C8 -177.19(14)
C6 C1 N1 C8 3.37(14)
C2 C1 N1 S1 -11.7(2)
C6 C1 N1 S1 168.89(9)
C8 N1 S1 O1 -173.31(10)
C1 N1 S1 O1 23.37(13)
C8 N1 S1 O2 -43.51(11)
C1 N1 S1 O2 153.16(11)
C8 N1 S1 C22 71.12(11)
C1 N1 S1 C22 -92.20(11)
C23 C22 S1 O1 150.21(11)
C27 C22 S1 O1 -29.23(13)
C23 C22 S1 O2 17.93(13)
C27 C22 S1 O2 -161.51(11)
C23 C22 S1 N1 -95.64(11)
C27 C22 S1 N1 84.91(11)

loop_
_cod_related_entry_id
_cod_related_entry_database
_cod_related_entry_code
1 ChemSpider 30657187
